data_7059899
loop_
_publ_author_name
'Ghosh, Pritam'
'Paul, Suparna'
'Dey, Debanjan'
'Jana, Saibal'
'Roy, Biswajit Gopal'
'Mukhopadhyay, Subhra Kanti'
'Banerjee, Priyabrata'

_publ_section_title
;
 Engineering bio-molecular device with biocompatible sensor via symmetric
 encryption--decryption of spectroscopic signals towards F&#x2212;
 detection and Zn2+ recognition by the imine hydrolysis pathway
;
_journal_issue 35
_journal_name_full 'New Journal of Chemistry'
_journal_page_first 15251
_journal_page_last 15259
_journal_paper_doi 10.1039/D0NJ01057J
_journal_volume 44
_journal_year 2020
_chemical_formula_moiety 'C21 H27 N O2'
_chemical_formula_sum 'C21 H27 N O2'
_chemical_formula_weight 325.43
_space_group_crystal_system triclinic
_space_group_IT_number 2
_space_group_name_Hall '-P 1'
_space_group_name_H-M_alt 'P -1'
_atom_sites_solution_hydrogens mixed
_atom_sites_solution_primary dual
_audit_creation_date 2020-07-24
_audit_creation_method
;
Olex2 1.2
(compiled 2018.05.29 svn.r3508 for OlexSys, GUI svn.r5506)
;
_audit_update_record
;
2020-07-26 deposited with the CCDC.	2020-08-13 downloaded from the CCDC.
;
_cell_angle_alpha 99.834(3)
_cell_angle_beta 90.618(3)
_cell_angle_gamma 113.963(3)
_cell_formula_units_Z 4
_cell_length_a 9.6448(9)
_cell_length_b 10.4761(10)
_cell_length_c 20.407(2)
_cell_measurement_reflns_used 9878
_cell_measurement_temperature 110.64(2)
_cell_measurement_theta_max 25.09
_cell_measurement_theta_min 2.56
_cell_volume 1849.1(3)
_computing_cell_refinement 'SAINT V8.38A (?, 2016)'
_computing_data_reduction 'SAINT V8.38A (?, 2016)'
_computing_molecular_graphics 'Olex2 (Dolomanov et al., 2009)'
_computing_publication_material 'Olex2 (Dolomanov et al., 2009)'
_computing_structure_refinement 'ShelXL (Sheldrick, 2015)'
_computing_structure_solution 'ShelXT (Sheldrick, 2015)'
_diffrn_ambient_temperature 110.64
_diffrn_measured_fraction_theta_full 0.990
_diffrn_measured_fraction_theta_max 0.990
_diffrn_measurement_device_type 'Bruker APEX-III CMOS'
_diffrn_measurement_method '\f and \w scans'
_diffrn_radiation_type MoK\a
_diffrn_radiation_wavelength 0.71073
_diffrn_reflns_av_R_equivalents 0.0487
_diffrn_reflns_av_unetI/netI 0.0495
_diffrn_reflns_Laue_measured_fraction_full 0.990
_diffrn_reflns_Laue_measured_fraction_max 0.990
_diffrn_reflns_limit_h_max 11
_diffrn_reflns_limit_h_min -11
_diffrn_reflns_limit_k_max 12
_diffrn_reflns_limit_k_min -12
_diffrn_reflns_limit_l_max 24
_diffrn_reflns_limit_l_min -24
_diffrn_reflns_number 19043
_diffrn_reflns_point_group_measured_fraction_full 0.990
_diffrn_reflns_point_group_measured_fraction_max 0.990
_diffrn_reflns_theta_full 24.996
_diffrn_reflns_theta_max 24.996
_diffrn_reflns_theta_min 2.211
_diffrn_standards_number 0
_exptl_absorpt_coefficient_mu 0.074
_exptl_absorpt_correction_T_max 0.7452
_exptl_absorpt_correction_T_min 0.6909
_exptl_absorpt_correction_type none
_exptl_crystal_colour yellow
_exptl_crystal_density_diffrn 1.169
_exptl_crystal_description block
_exptl_crystal_F_000 704
_exptl_crystal_size_max 0.18
_exptl_crystal_size_mid 0.16
_exptl_crystal_size_min 0.14
_refine_diff_density_max 0.269
_refine_diff_density_min -0.198
_refine_diff_density_rms 0.038
_refine_ls_extinction_method none
_refine_ls_goodness_of_fit_ref 1.033
_refine_ls_hydrogen_treatment mixed
_refine_ls_matrix_type full
_refine_ls_number_parameters 455
_refine_ls_number_reflns 6453
_refine_ls_number_restraints 0
_refine_ls_restrained_S_all 1.033
_refine_ls_R_factor_all 0.0436
_refine_ls_R_factor_gt 0.0406
_refine_ls_shift/su_max 0.000
_refine_ls_shift/su_mean 0.000
_refine_ls_structure_factor_coef Fsqd
_refine_ls_weighting_details 'w=1/[\s^2^(Fo^2^)+(0.0359P)^2^+0.7703P] where P=(Fo^2^+2Fc^2^)/3'
_refine_ls_weighting_scheme calc
_refine_ls_wR_factor_gt 0.1045
_refine_ls_wR_factor_ref 0.1069
_reflns_Friedel_coverage 0.000
_reflns_number_gt 5938
_reflns_number_total 6453
_reflns_threshold_expression 'I > 2\s(I)'
_cod_data_source_file d0nj01057j2.cif
_cod_data_source_block PBCMERI-24
_cod_depositor_comments 'Adding full bibliography for 7059899.cif.'
_cod_original_cell_volume 1849.2(3)
_cod_database_code 7059899
_shelx_shelxl_version_number 2018/3
_shelx_space_group_comment
;
The symmetry employed for this shelxl refinement is uniquely defined
by the following loop, which should always be used as a source of
symmetry information in preference to the above space-group names.
They are only intended as comments.
;
_olex2_refinement_description
;
1. Fixed Uiso
 At 1.2 times of:
  All C(H) groups
 At 1.5 times of:
  All C(H,H,H) groups, All O(H) groups
2.a Aromatic/amide H refined with riding coordinates:
 C00A(H00A), C00B(H00B), C00C(H00C), C00F(H00K), C00G(H00G), C00I(H00M),
 C00L(H00L), C00P(H00P), C00U(H00U), C00X(H00X), C00Y(H00Y), C00Z(H00Z),
 C011(H011), C013(H013)
2.b Idealised Me refined as rotating group:
 C00T(H00D,H00E,H00F), C00V(H00H,H00I,H00J), C010(H01A,H01B,H01C), C012(H01D,
 H01E,H01F), C014(H01G,H01H,H01I), C016(H01M,H01N,H01O), C017(H01P,H01Q,H01R),
 C018(H01J,H01K,H01L), C019(H01S,H01T,H01U), C01A(H01V,H01W,H01X), C01B(H01Y,H,
 HA), C01C(H01Z,HB,HC)
2.c Idealised tetrahedral OH refined as rotating group:
 O001(H001), O002(H002)
;
_olex2_submission_special_instructions 'No special instructions were received'

loop_
_space_group_symop_operation_xyz
'x, y, z'
'-x, -y, -z'

loop_
_atom_site_label
_atom_site_type_symbol
_atom_site_fract_x
_atom_site_fract_y
_atom_site_fract_z
_atom_site_U_iso_or_equiv
_atom_site_adp_type
_atom_site_occupancy
_atom_site_site_symmetry_order
_atom_site_calc_flag
_atom_site_refinement_flags_posn
_atom_site_refinement_flags_adp
_atom_site_refinement_flags_occupancy
_atom_site_disorder_assembly
_atom_site_disorder_group
O001 O 0.43873(10) 0.56267(10) 0.30445(4) 0.0201(2) Uani 1 1 d . . . . .
H001 H 0.437492 0.507970 0.268954 0.030 Uiso 1 1 calc GR . . . .
O002 O 0.77489(11) 0.72598(10) 0.13898(5) 0.0245(2) Uani 1 1 d . . . . .
H002 H 0.817916 0.673786 0.122824 0.037 Uiso 1 1 calc GR . . . .
O003 O 0.56443(11) 0.41625(10) 0.11129(5) 0.0252(2) Uani 1 1 d . . . . .
O004 O 0.81237(11) 0.32733(11) 0.09288(5) 0.0292(2) Uani 1 1 d . . . . .
N005 N 0.32699(12) 0.37243(11) 0.19413(5) 0.0175(2) Uani 1 1 d . . . . .
N006 N 0.97939(12) 0.62060(11) 0.12863(5) 0.0199(2) Uani 1 1 d . . . . .
C007 C 0.17842(14) 0.47330(13) 0.26175(6) 0.0164(3) Uani 1 1 d . . . . .
C008 C 0.29763(14) 0.55846(13) 0.31128(6) 0.0162(3) Uani 1 1 d . . . . .
C009 C 1.04716(15) 0.53426(14) 0.09410(6) 0.0205(3) Uani 1 1 d . . . . .
C00A C 0.19825(14) 0.37800(13) 0.20578(6) 0.0176(3) Uani 1 1 d . . . . .
H00A H 0.111431 0.316243 0.176056 0.021 Uiso 1 1 calc R . . . .
C00B C 0.03164(14) 0.46786(13) 0.26915(6) 0.0174(3) Uani 1 1 d . . . . .
H00B H -0.047823 0.411050 0.235044 0.021 Uiso 1 1 calc R . . . .
C00C C 0.12240(15) 0.62560(13) 0.37376(6) 0.0184(3) Uani 1 1 d . . . . .
H00C H 0.102355 0.677747 0.412511 0.022 Uiso 1 1 calc R . . . .
C00D C 0.86458(15) 0.82373(13) 0.19168(6) 0.0195(3) Uani 1 1 d . . . . .
C00E C 0.26985(14) 0.63601(13) 0.36935(6) 0.0171(3) Uani 1 1 d . . . . .
C00F C 0.91409(15) 1.02330(14) 0.27946(6) 0.0212(3) Uani 1 1 d . . . . .
H00K H 0.884381 1.093784 0.302350 0.025 Uiso 1 1 calc R . . . .
C00G C 0.45009(16) 0.17549(15) 0.05616(7) 0.0231(3) Uani 1 1 d . . . . .
H00G H 0.531573 0.194185 0.028281 0.028 Uiso 1 1 calc R . . . .
C00H C 0.81991(15) 0.92902(13) 0.22398(6) 0.0197(3) Uani 1 1 d . . . . .
C00I C 1.05666(15) 0.71934(14) 0.17832(6) 0.0207(3) Uani 1 1 d . . . . .
H00M H 1.153866 0.726406 0.192852 0.025 Uiso 1 1 calc R . . . .
C00J C 0.95801(15) 0.38803(14) 0.07636(6) 0.0215(3) Uani 1 1 d . . . . .
C00K C 0.32614(14) 0.25823(13) 0.14517(6) 0.0176(3) Uani 1 1 d . . . . .
C00L C 0.21179(15) 0.12095(14) 0.13728(7) 0.0217(3) Uani 1 1 d . . . . .
H00L H 0.130526 0.101668 0.165302 0.026 Uiso 1 1 calc R . . . .
C00M C 1.00237(15) 0.82061(13) 0.21330(6) 0.0199(3) Uani 1 1 d . . . . .
C00N C 0.00043(14) 0.54330(13) 0.32494(6) 0.0178(3) Uani 1 1 d . . . . .
C00O C 0.39711(15) 0.72243(14) 0.42582(6) 0.0194(3) Uani 1 1 d . . . . .
C00P C 1.09225(15) 0.91945(14) 0.26889(7) 0.0218(3) Uani 1 1 d . . . . .
H00P H 1.184965 0.916733 0.283111 0.026 Uiso 1 1 calc R . . . .
C00Q C 1.04921(16) 1.02107(14) 0.30364(7) 0.0218(3) Uani 1 1 d . . . . .
C00R C -0.16144(15) 0.52840(14) 0.33734(7) 0.0209(3) Uani 1 1 d . . . . .
C00S C 0.44703(14) 0.28369(14) 0.10507(6) 0.0191(3) Uani 1 1 d . . . . .
C00T C 0.45202(16) 0.62124(14) 0.45344(7) 0.0227(3) Uani 1 1 d . . . . .
H00D H 0.368443 0.553702 0.473486 0.034 Uiso 1 1 calc GR . . . .
H00E H 0.537650 0.676690 0.487409 0.034 Uiso 1 1 calc GR . . . .
H00F H 0.484889 0.568983 0.416992 0.034 Uiso 1 1 calc GR . . . .
C00U C 0.21536(16) 0.01206(15) 0.08892(7) 0.0251(3) Uani 1 1 d . . . . .
H00U H 0.136839 -0.081277 0.083811 0.030 Uiso 1 1 calc R . . . .
C00V C 0.53015(16) 0.83816(14) 0.39983(7) 0.0247(3) Uani 1 1 d . . . . .
H00H H 0.571791 0.793310 0.363948 0.037 Uiso 1 1 calc GR . . . .
H00I H 0.609903 0.893126 0.436371 0.037 Uiso 1 1 calc GR . . . .
H00J H 0.493485 0.901735 0.382631 0.037 Uiso 1 1 calc GR . . . .
C00W C 0.67703(15) 0.94207(14) 0.19806(7) 0.0227(3) Uani 1 1 d . . . . .
C00X C 1.19514(16) 0.58940(16) 0.07525(7) 0.0260(3) Uani 1 1 d . . . . .
H00X H 1.255350 0.689111 0.085829 0.031 Uiso 1 1 calc R . . . .
C00Y C 1.01989(17) 0.29882(16) 0.04304(7) 0.0258(3) Uani 1 1 d . . . . .
H00Y H 0.960192 0.199038 0.032243 0.031 Uiso 1 1 calc R . . . .
C00Z C 0.33401(16) 0.04008(15) 0.04807(7) 0.0246(3) Uani 1 1 d . . . . .
H00Z H 0.335723 -0.033923 0.014385 0.030 Uiso 1 1 calc R . . . .
C010 C -0.26718(15) 0.47041(16) 0.27268(7) 0.0271(3) Uani 1 1 d . . . . .
H01A H -0.229132 0.536890 0.241921 0.041 Uiso 1 1 calc GR . . . .
H01B H -0.370043 0.459492 0.282806 0.041 Uiso 1 1 calc GR . . . .
H01C H -0.270036 0.377731 0.251921 0.041 Uiso 1 1 calc GR . . . .
C011 C 1.25570(17) 0.50032(18) 0.04118(7) 0.0309(3) Uani 1 1 d . . . . .
H011 H 1.356905 0.538902 0.028599 0.037 Uiso 1 1 calc R . . . .
C012 C -0.16328(16) 0.67145(15) 0.36895(8) 0.0278(3) Uani 1 1 d . . . . .
H01D H -0.105166 0.706166 0.412827 0.042 Uiso 1 1 calc GR . . . .
H01E H -0.268692 0.658871 0.374138 0.042 Uiso 1 1 calc GR . . . .
H01F H -0.117163 0.740681 0.340090 0.042 Uiso 1 1 calc GR . . . .
C013 C 1.16802(17) 0.35492(17) 0.02559(7) 0.0299(3) Uani 1 1 d . . . . .
H013 H 1.209728 0.293561 0.002851 0.036 Uiso 1 1 calc R . . . .
C014 C 0.34170(17) 0.79709(15) 0.48427(7) 0.0251(3) Uani 1 1 d . . . . .
H01G H 0.309465 0.865228 0.468838 0.038 Uiso 1 1 calc GR . . . .
H01H H 0.424744 0.847601 0.519841 0.038 Uiso 1 1 calc GR . . . .
H01I H 0.255506 0.726109 0.501464 0.038 Uiso 1 1 calc GR . . . .
C015 C 1.14705(17) 1.12448(14) 0.36627(7) 0.0260(3) Uani 1 1 d . . . . .
C016 C 0.53399(16) 0.80515(16) 0.19787(8) 0.0312(3) Uani 1 1 d . . . . .
H01M H 0.528065 0.780756 0.242332 0.047 Uiso 1 1 calc GR . . . .
H01N H 0.539050 0.727429 0.165054 0.047 Uiso 1 1 calc GR . . . .
H01O H 0.443439 0.819744 0.186089 0.047 Uiso 1 1 calc GR . . . .
C017 C 0.69562(19) 0.97328(18) 0.12716(8) 0.0341(4) Uani 1 1 d . . . . .
H01P H 0.605271 0.983115 0.110766 0.051 Uiso 1 1 calc GR . . . .
H01Q H 0.707446 0.894777 0.097657 0.051 Uiso 1 1 calc GR . . . .
H01R H 0.786024 1.061873 0.127763 0.051 Uiso 1 1 calc GR . . . .
C018 C -0.22344(17) 0.42418(16) 0.38529(8) 0.0310(3) Uani 1 1 d . . . . .
H01J H -0.224167 0.331992 0.365158 0.046 Uiso 1 1 calc GR . . . .
H01K H -0.327418 0.411999 0.393908 0.046 Uiso 1 1 calc GR . . . .
H01L H -0.158347 0.461970 0.427421 0.046 Uiso 1 1 calc GR . . . .
C019 C 0.65172(18) 1.06404(17) 0.24138(8) 0.0336(4) Uani 1 1 d . . . . .
H01S H 0.562124 1.071294 0.222285 0.050 Uiso 1 1 calc GR . . . .
H01T H 0.741492 1.153556 0.242821 0.050 Uiso 1 1 calc GR . . . .
H01U H 0.635339 1.045326 0.286741 0.050 Uiso 1 1 calc GR . . . .
C01A C 1.30900(18) 1.20738(17) 0.34838(8) 0.0347(4) Uani 1 1 d . . . . .
H01V H 1.305508 1.259841 0.313424 0.052 Uiso 1 1 calc GR . . . .
H01W H 1.354437 1.140805 0.332163 0.052 Uiso 1 1 calc GR . . . .
H01X H 1.370684 1.274524 0.388086 0.052 Uiso 1 1 calc GR . . . .
C01B C 1.08339(19) 1.23124(16) 0.39652(8) 0.0351(4) Uani 1 1 d . . . . .
H01Y H 1.080256 1.288483 0.363710 0.053 Uiso 1 1 calc GR . . . .
H H 1.148919 1.293776 0.436367 0.053 Uiso 1 1 calc GR . . . .
HA H 0.980196 1.179871 0.408876 0.053 Uiso 1 1 calc GR . . . .
C01C C 1.1529(2) 1.03831(17) 0.41909(8) 0.0397(4) Uani 1 1 d . . . . .
H01Z H 1.218562 1.102820 0.458503 0.060 Uiso 1 1 calc GR . . . .
HB H 1.194009 0.969498 0.400694 0.060 Uiso 1 1 calc GR . . . .
HC H 1.049936 0.987541 0.431805 0.060 Uiso 1 1 calc GR . . . .
H003 H 0.544(2) 0.476(2) 0.1391(10) 0.042(5) Uiso 1 1 d . . . . .
H004 H 0.778(2) 0.395(2) 0.1052(10) 0.054(6) Uiso 1 1 d . . . . .

loop_
_atom_site_aniso_label
_atom_site_aniso_U_11
_atom_site_aniso_U_22
_atom_site_aniso_U_33
_atom_site_aniso_U_23
_atom_site_aniso_U_13
_atom_site_aniso_U_12
O001 0.0169(5) 0.0228(5) 0.0200(5) -0.0021(4) 0.0006(4) 0.0101(4)
O002 0.0272(5) 0.0233(5) 0.0225(5) -0.0050(4) -0.0059(4) 0.0138(4)
O003 0.0216(5) 0.0205(5) 0.0287(5) -0.0023(4) 0.0065(4) 0.0064(4)
O004 0.0241(5) 0.0220(5) 0.0401(6) 0.0020(4) 0.0044(4) 0.0095(4)
N005 0.0198(6) 0.0188(5) 0.0148(5) 0.0018(4) 0.0022(4) 0.0094(4)
N006 0.0216(6) 0.0202(6) 0.0190(5) 0.0042(4) 0.0012(4) 0.0094(5)
C007 0.0188(6) 0.0169(6) 0.0155(6) 0.0048(5) 0.0025(5) 0.0088(5)
C008 0.0161(6) 0.0163(6) 0.0184(6) 0.0053(5) 0.0027(5) 0.0081(5)
C009 0.0241(7) 0.0251(7) 0.0157(6) 0.0041(5) -0.0001(5) 0.0134(6)
C00A 0.0191(6) 0.0197(6) 0.0142(6) 0.0033(5) -0.0004(5) 0.0083(5)
C00B 0.0174(6) 0.0183(6) 0.0173(6) 0.0047(5) 0.0000(5) 0.0076(5)
C00C 0.0236(7) 0.0176(6) 0.0168(6) 0.0042(5) 0.0051(5) 0.0110(5)
C00D 0.0222(7) 0.0169(6) 0.0166(6) 0.0044(5) -0.0007(5) 0.0048(5)
C00E 0.0211(7) 0.0150(6) 0.0167(6) 0.0036(5) 0.0013(5) 0.0088(5)
C00F 0.0264(7) 0.0162(6) 0.0199(7) 0.0043(5) 0.0022(5) 0.0074(5)
C00G 0.0237(7) 0.0271(7) 0.0209(7) 0.0011(6) 0.0037(5) 0.0141(6)
C00H 0.0216(7) 0.0165(6) 0.0202(6) 0.0062(5) 0.0024(5) 0.0061(5)
C00I 0.0198(7) 0.0212(7) 0.0215(7) 0.0074(5) 0.0010(5) 0.0076(5)
C00J 0.0231(7) 0.0254(7) 0.0179(6) 0.0034(5) -0.0022(5) 0.0123(6)
C00K 0.0211(7) 0.0201(6) 0.0137(6) 0.0013(5) -0.0005(5) 0.0116(5)
C00L 0.0238(7) 0.0224(7) 0.0191(6) 0.0044(5) 0.0044(5) 0.0096(6)
C00M 0.0227(7) 0.0172(6) 0.0196(7) 0.0062(5) 0.0017(5) 0.0069(5)
C00N 0.0188(7) 0.0180(6) 0.0200(6) 0.0075(5) 0.0045(5) 0.0095(5)
C00O 0.0220(7) 0.0187(6) 0.0168(6) 0.0001(5) -0.0010(5) 0.0093(5)
C00P 0.0212(7) 0.0197(7) 0.0227(7) 0.0064(5) -0.0022(5) 0.0059(5)
C00Q 0.0264(7) 0.0164(6) 0.0188(6) 0.0048(5) -0.0009(5) 0.0044(5)
C00R 0.0179(7) 0.0217(7) 0.0253(7) 0.0060(5) 0.0059(5) 0.0099(5)
C00S 0.0185(6) 0.0198(7) 0.0197(6) 0.0026(5) -0.0008(5) 0.0092(5)
C00T 0.0256(7) 0.0226(7) 0.0200(7) 0.0014(5) -0.0028(5) 0.0112(6)
C00U 0.0299(8) 0.0195(7) 0.0227(7) 0.0015(5) 0.0018(6) 0.0081(6)
C00V 0.0260(7) 0.0188(7) 0.0243(7) -0.0003(5) -0.0028(6) 0.0061(6)
C00W 0.0236(7) 0.0226(7) 0.0223(7) 0.0031(5) -0.0007(5) 0.0106(6)
C00X 0.0246(7) 0.0306(8) 0.0232(7) 0.0074(6) 0.0012(6) 0.0110(6)
C00Y 0.0339(8) 0.0291(8) 0.0189(7) 0.0002(6) -0.0039(6) 0.0194(6)
C00Z 0.0322(8) 0.0231(7) 0.0202(7) -0.0018(5) 0.0011(6) 0.0154(6)
C010 0.0186(7) 0.0314(8) 0.0338(8) 0.0038(6) 0.0021(6) 0.0137(6)
C011 0.0261(8) 0.0503(10) 0.0233(7) 0.0102(7) 0.0058(6) 0.0214(7)
C012 0.0214(7) 0.0256(7) 0.0382(8) 0.0029(6) 0.0083(6) 0.0128(6)
C013 0.0393(9) 0.0460(9) 0.0171(7) 0.0024(6) 0.0012(6) 0.0317(8)
C014 0.0326(8) 0.0249(7) 0.0187(7) -0.0017(6) -0.0020(6) 0.0151(6)
C015 0.0316(8) 0.0186(7) 0.0217(7) 0.0018(6) -0.0063(6) 0.0052(6)
C016 0.0229(7) 0.0296(8) 0.0365(8) 0.0025(6) -0.0016(6) 0.0078(6)
C017 0.0411(9) 0.0429(9) 0.0299(8) 0.0139(7) 0.0027(7) 0.0264(8)
C018 0.0265(8) 0.0325(8) 0.0361(8) 0.0131(7) 0.0117(6) 0.0117(7)
C019 0.0305(8) 0.0311(8) 0.0407(9) -0.0017(7) -0.0026(7) 0.0180(7)
C01A 0.0312(8) 0.0276(8) 0.0334(8) 0.0005(7) -0.0087(6) 0.0027(6)
C01B 0.0431(9) 0.0272(8) 0.0270(8) -0.0050(6) -0.0059(7) 0.0108(7)
C01C 0.0577(11) 0.0258(8) 0.0254(8) 0.0042(6) -0.0142(7) 0.0076(7)

loop_
_atom_type_symbol
_atom_type_description
_atom_type_scat_dispersion_real
_atom_type_scat_dispersion_imag
_atom_type_scat_source
C C 0.0033 0.0016 'International Tables Vol C Tables 4.2.6.8 and 6.1.1.4'
H H 0.0000 0.0000 'International Tables Vol C Tables 4.2.6.8 and 6.1.1.4'
N N 0.0061 0.0033 'International Tables Vol C Tables 4.2.6.8 and 6.1.1.4'
O O 0.0106 0.0060 'International Tables Vol C Tables 4.2.6.8 and 6.1.1.4'

loop_
_geom_angle_atom_site_label_1
_geom_angle_atom_site_label_2
_geom_angle_atom_site_label_3
_geom_angle
_geom_angle_site_symmetry_1
_geom_angle_site_symmetry_3
_geom_angle_publ_flag
C008 O001 H001 109.5 . . ?
C00D O002 H002 109.5 . . ?
C00S O003 H003 109.2(12) . . ?
C00J O004 H004 109.5(13) . . ?
C00A N005 C00K 117.86(11) . . ?
C00I N006 C009 118.99(11) . . ?
C008 C007 C00A 121.64(11) . . ?
C00B C007 C008 119.99(11) . . ?
C00B C007 C00A 118.05(11) . . ?
O001 C008 C007 119.98(11) . . ?
O001 C008 C00E 119.69(11) . . ?
C007 C008 C00E 120.29(11) . . ?
C00J C009 N006 117.82(12) . . ?
C00X C009 N006 123.01(12) . . ?
C00X C009 C00J 119.12(12) . . ?
N005 C00A C007 123.71(11) . . ?
N005 C00A H00A 118.1 . . ?
C007 C00A H00A 118.1 . . ?
C007 C00B H00B 119.3 . . ?
C00N C00B C007 121.37(12) . . ?
C00N C00B H00B 119.3 . . ?
C00E C00C H00C 117.7 . . ?
C00E C00C C00N 124.61(12) . . ?
C00N C00C H00C 117.7 . . ?
O002 C00D C00H 119.46(12) . . ?
O002 C00D C00M 120.09(12) . . ?
C00H C00D C00M 120.44(12) . . ?
C008 C00E C00O 120.78(11) . . ?
C00C C00E C008 116.88(11) . . ?
C00C C00E C00O 122.29(11) . . ?
C00H C00F H00K 117.8 . . ?
C00H C00F C00Q 124.48(12) . . ?
C00Q C00F H00K 117.8 . . ?
C00S C00G H00G 120.1 . . ?
C00Z C00G H00G 120.1 . . ?
C00Z C00G C00S 119.83(13) . . ?
C00D C00H C00W 121.48(12) . . ?
C00F C00H C00D 116.75(12) . . ?
C00F C00H C00W 121.74(12) . . ?
N006 C00I H00M 118.4 . . ?
N006 C00I C00M 123.11(12) . . ?
C00M C00I H00M 118.4 . . ?
O004 C00J C009 122.14(12) . . ?
O004 C00J C00Y 117.88(12) . . ?
C00Y C00J C009 119.93(13) . . ?
C00L C00K N005 122.43(11) . . ?
C00L C00K C00S 118.92(12) . . ?
C00S C00K N005 118.61(11) . . ?
C00K C00L H00L 119.7 . . ?
C00U C00L C00K 120.66(12) . . ?
C00U C00L H00L 119.7 . . ?
C00D C00M C00I 121.78(12) . . ?
C00P C00M C00D 119.74(12) . . ?
C00P C00M C00I 118.47(12) . . ?
C00B C00N C00C 116.84(11) . . ?
C00B C00N C00R 122.38(11) . . ?
C00C C00N C00R 120.52(11) . . ?
C00E C00O C00T 109.24(10) . . ?
C00E C00O C00V 110.27(10) . . ?
C00V C00O C00T 110.49(11) . . ?
C014 C00O C00E 112.05(11) . . ?
C014 C00O C00T 107.24(11) . . ?
C014 C00O C00V 107.51(11) . . ?
C00M C00P H00P 119.2 . . ?
C00Q C00P C00M 121.54(12) . . ?
C00Q C00P H00P 119.2 . . ?
C00F C00Q C015 122.65(12) . . ?
C00P C00Q C00F 116.96(12) . . ?
C00P C00Q C015 120.38(12) . . ?
C00N C00R C012 111.70(11) . . ?
C00N C00R C018 107.64(11) . . ?
C010 C00R C00N 111.88(11) . . ?
C010 C00R C012 107.74(11) . . ?
C010 C00R C018 108.88(12) . . ?
C012 C00R C018 108.94(11) . . ?
O003 C00S C00G 117.83(12) . . ?
O003 C00S C00K 121.61(11) . . ?
C00G C00S C00K 120.54(12) . . ?
C00O C00T H00D 109.5 . . ?
C00O C00T H00E 109.5 . . ?
C00O C00T H00F 109.5 . . ?
H00D C00T H00E 109.5 . . ?
H00D C00T H00F 109.5 . . ?
H00E C00T H00F 109.5 . . ?
C00L C00U H00U 120.1 . . ?
C00Z C00U C00L 119.70(13) . . ?
C00Z C00U H00U 120.1 . . ?
C00O C00V H00H 109.5 . . ?
C00O C00V H00I 109.5 . . ?
C00O C00V H00J 109.5 . . ?
H00H C00V H00I 109.5 . . ?
H00H C00V H00J 109.5 . . ?
H00I C00V H00J 109.5 . . ?
C016 C00W C00H 110.98(11) . . ?
C016 C00W C017 109.85(12) . . ?
C017 C00W C00H 109.30(11) . . ?
C019 C00W C00H 111.94(11) . . ?
C019 C00W C016 107.22(12) . . ?
C019 C00W C017 107.46(12) . . ?
C009 C00X H00X 119.6 . . ?
C011 C00X C009 120.71(14) . . ?
C011 C00X H00X 119.6 . . ?
C00J C00Y H00Y 119.9 . . ?
C013 C00Y C00J 120.24(14) . . ?
C013 C00Y H00Y 119.9 . . ?
C00G C00Z C00U 120.30(12) . . ?
C00G C00Z H00Z 119.9 . . ?
C00U C00Z H00Z 119.9 . . ?
C00R C010 H01A 109.5 . . ?
C00R C010 H01B 109.5 . . ?
C00R C010 H01C 109.5 . . ?
H01A C010 H01B 109.5 . . ?
H01A C010 H01C 109.5 . . ?
H01B C010 H01C 109.5 . . ?
C00X C011 H011 120.1 . . ?
C013 C011 C00X 119.75(14) . . ?
C013 C011 H011 120.1 . . ?
C00R C012 H01D 109.5 . . ?
C00R C012 H01E 109.5 . . ?
C00R C012 H01F 109.5 . . ?
H01D C012 H01E 109.5 . . ?
H01D C012 H01F 109.5 . . ?
H01E C012 H01F 109.5 . . ?
C00Y C013 C011 120.18(13) . . ?
C00Y C013 H013 119.9 . . ?
C011 C013 H013 119.9 . . ?
C00O C014 H01G 109.5 . . ?
C00O C014 H01H 109.5 . . ?
C00O C014 H01I 109.5 . . ?
H01G C014 H01H 109.5 . . ?
H01G C014 H01I 109.5 . . ?
H01H C014 H01I 109.5 . . ?
C01A C015 C00Q 109.53(12) . . ?
C01A C015 C01C 109.15(13) . . ?
C01B C015 C00Q 112.65(12) . . ?
C01B C015 C01A 108.44(12) . . ?
C01B C015 C01C 108.23(13) . . ?
C01C C015 C00Q 108.78(11) . . ?
C00W C016 H01M 109.5 . . ?
C00W C016 H01N 109.5 . . ?
C00W C016 H01O 109.5 . . ?
H01M C016 H01N 109.5 . . ?
H01M C016 H01O 109.5 . . ?
H01N C016 H01O 109.5 . . ?
C00W C017 H01P 109.5 . . ?
C00W C017 H01Q 109.5 . . ?
C00W C017 H01R 109.5 . . ?
H01P C017 H01Q 109.5 . . ?
H01P C017 H01R 109.5 . . ?
H01Q C017 H01R 109.5 . . ?
C00R C018 H01J 109.5 . . ?
C00R C018 H01K 109.5 . . ?
C00R C018 H01L 109.5 . . ?
H01J C018 H01K 109.5 . . ?
H01J C018 H01L 109.5 . . ?
H01K C018 H01L 109.5 . . ?
C00W C019 H01S 109.5 . . ?
C00W C019 H01T 109.5 . . ?
C00W C019 H01U 109.5 . . ?
H01S C019 H01T 109.5 . . ?
H01S C019 H01U 109.5 . . ?
H01T C019 H01U 109.5 . . ?
C015 C01A H01V 109.5 . . ?
C015 C01A H01W 109.5 . . ?
C015 C01A H01X 109.5 . . ?
H01V C01A H01W 109.5 . . ?
H01V C01A H01X 109.5 . . ?
H01W C01A H01X 109.5 . . ?
C015 C01B H01Y 109.5 . . ?
C015 C01B H 109.5 . . ?
C015 C01B HA 109.5 . . ?
H01Y C01B H 109.5 . . ?
H01Y C01B HA 109.5 . . ?
H C01B HA 109.5 . . ?
C015 C01C H01Z 109.5 . . ?
C015 C01C HB 109.5 . . ?
C015 C01C HC 109.5 . . ?
H01Z C01C HB 109.5 . . ?
H01Z C01C HC 109.5 . . ?
HB C01C HC 109.5 . . ?

loop_
_geom_bond_atom_site_label_1
_geom_bond_atom_site_label_2
_geom_bond_distance
_geom_bond_site_symmetry_2
_geom_bond_publ_flag
O001 H001 0.8400 . ?
O001 C008 1.3531(15) . ?
O002 H002 0.8400 . ?
O002 C00D 1.3556(15) . ?
O003 C00S 1.3734(16) . ?
O003 H003 0.86(2) . ?
O004 C00J 1.3598(17) . ?
O004 H004 0.90(2) . ?
N005 C00A 1.2893(17) . ?
N005 C00K 1.4188(16) . ?
N006 C009 1.4194(17) . ?
N006 C00I 1.2856(17) . ?
C007 C008 1.4047(18) . ?
C007 C00A 1.4520(17) . ?
C007 C00B 1.4043(18) . ?
C008 C00E 1.4109(18) . ?
C009 C00J 1.3968(19) . ?
C009 C00X 1.392(2) . ?
C00A H00A 0.9500 . ?
C00B H00B 0.9500 . ?
C00B C00N 1.3801(18) . ?
C00C H00C 0.9500 . ?
C00C C00E 1.3866(18) . ?
C00C C00N 1.4062(18) . ?
C00D C00H 1.4073(19) . ?
C00D C00M 1.4106(19) . ?
C00E C00O 1.5378(17) . ?
C00F H00K 0.9500 . ?
C00F C00H 1.3963(18) . ?
C00F C00Q 1.3991(19) . ?
C00G H00G 0.9500 . ?
C00G C00S 1.3868(18) . ?
C00G C00Z 1.385(2) . ?
C00H C00W 1.5360(18) . ?
C00I H00M 0.9500 . ?
C00I C00M 1.4525(18) . ?
C00J C00Y 1.3916(19) . ?
C00K C00L 1.3925(19) . ?
C00K C00S 1.3939(18) . ?
C00L H00L 0.9500 . ?
C00L C00U 1.3873(19) . ?
C00M C00P 1.3997(18) . ?
C00N C00R 1.5330(17) . ?
C00O C00T 1.5414(18) . ?
C00O C00V 1.5389(19) . ?
C00O C014 1.5345(18) . ?
C00P H00P 0.9500 . ?
C00P C00Q 1.3841(19) . ?
C00Q C015 1.5390(18) . ?
C00R C010 1.5311(19) . ?
C00R C012 1.5342(18) . ?
C00R C018 1.5343(19) . ?
C00T H00D 0.9800 . ?
C00T H00E 0.9800 . ?
C00T H00F 0.9800 . ?
C00U H00U 0.9500 . ?
C00U C00Z 1.386(2) . ?
C00V H00H 0.9800 . ?
C00V H00I 0.9800 . ?
C00V H00J 0.9800 . ?
C00W C016 1.533(2) . ?
C00W C017 1.534(2) . ?
C00W C019 1.5316(19) . ?
C00X H00X 0.9500 . ?
C00X C011 1.388(2) . ?
C00Y H00Y 0.9500 . ?
C00Y C013 1.383(2) . ?
C00Z H00Z 0.9500 . ?
C010 H01A 0.9800 . ?
C010 H01B 0.9800 . ?
C010 H01C 0.9800 . ?
C011 H011 0.9500 . ?
C011 C013 1.385(2) . ?
C012 H01D 0.9800 . ?
C012 H01E 0.9800 . ?
C012 H01F 0.9800 . ?
C013 H013 0.9500 . ?
C014 H01G 0.9800 . ?
C014 H01H 0.9800 . ?
C014 H01I 0.9800 . ?
C015 C01A 1.532(2) . ?
C015 C01B 1.529(2) . ?
C015 C01C 1.534(2) . ?
C016 H01M 0.9800 . ?
C016 H01N 0.9800 . ?
C016 H01O 0.9800 . ?
C017 H01P 0.9800 . ?
C017 H01Q 0.9800 . ?
C017 H01R 0.9800 . ?
C018 H01J 0.9800 . ?
C018 H01K 0.9800 . ?
C018 H01L 0.9800 . ?
C019 H01S 0.9800 . ?
C019 H01T 0.9800 . ?
C019 H01U 0.9800 . ?
C01A H01V 0.9800 . ?
C01A H01W 0.9800 . ?
C01A H01X 0.9800 . ?
C01B H01Y 0.9800 . ?
C01B H 0.9800 . ?
C01B HA 0.9800 . ?
C01C H01Z 0.9800 . ?
C01C HB 0.9800 . ?
C01C HC 0.9800 . ?
